data_1554421
loop_
_publ_author_name
'Tong, Mengchao'
'Zhang, Yong'
'Qin, Cong'
'Fu, Yiwei'
'Liu, Yonghai'
'Li, Hao'
'Wang, Wei'

_publ_section_title
;
 Alkenylazaarenes as dipolarophiles in 1,3-dipolar cycloaddition of
 nitrones: regioselectivity-switchable and highly diastereoselective
 synthesis of multisubstituted isoxazolidines
;
_journal_issue 20
_journal_name_full 'Organic Chemistry Frontiers'
_journal_page_first 2945
_journal_paper_doi 10.1039/C8QO00826D
_journal_volume 5
_journal_year 2018
_chemical_formula_moiety 'C24 H19 Cl N2 O'
_chemical_formula_sum 'C24 H19 Cl N2 O'
_chemical_formula_weight 386.86
_space_group_crystal_system monoclinic
_space_group_IT_number 14
_space_group_name_Hall '-P 2ybc'
_space_group_name_H-M_alt 'P 1 21/c 1'
_atom_sites_solution_hydrogens geom
_audit_creation_method SHELXL-2014/7
_audit_update_record
;
2018-08-01 deposited with the CCDC.
2018-09-03 downloaded from the CCDC.
;
_cell_angle_alpha 90.00(3)
_cell_angle_beta 91.36(3)
_cell_angle_gamma 90.00(3)
_cell_formula_units_Z 4
_cell_length_a 5.628(2)
_cell_length_b 19.385(4)
_cell_length_c 17.569(4)
_cell_measurement_reflns_used 9908
_cell_measurement_temperature 173(2)
_cell_measurement_theta_max 68.23
_cell_measurement_theta_min 3.40
_cell_volume 1916.2(9)
_computing_structure_refinement 'SHELXL-2014/7 (Sheldrick, 2014)'
_diffrn_ambient_temperature 173(2)
_diffrn_measured_fraction_theta_full 0.998
_diffrn_measured_fraction_theta_max 0.997
_diffrn_measurement_device_type 'Bruker D8 VENTURE CMOS photon 100'
_diffrn_measurement_method '\f and \w scans'
_diffrn_radiation_type CuK\a
_diffrn_radiation_wavelength 1.54178
_diffrn_reflns_av_R_equivalents 0.0308
_diffrn_reflns_av_unetI/netI 0.0173
_diffrn_reflns_Laue_measured_fraction_full 0.998
_diffrn_reflns_Laue_measured_fraction_max 0.997
_diffrn_reflns_limit_h_max 6
_diffrn_reflns_limit_h_min -6
_diffrn_reflns_limit_k_max 22
_diffrn_reflns_limit_k_min -23
_diffrn_reflns_limit_l_max 21
_diffrn_reflns_limit_l_min -20
_diffrn_reflns_number 23435
_diffrn_reflns_point_group_measured_fraction_full 0.998
_diffrn_reflns_point_group_measured_fraction_max 0.997
_diffrn_reflns_theta_full 67.679
_diffrn_reflns_theta_max 68.332
_diffrn_reflns_theta_min 3.395
_exptl_absorpt_coefficient_mu 1.891
_exptl_crystal_colour colorless
_exptl_crystal_density_diffrn 1.341
_exptl_crystal_description block
_exptl_crystal_F_000 808
_exptl_crystal_size_max 0.180
_exptl_crystal_size_mid 0.160
_exptl_crystal_size_min 0.140
_refine_diff_density_max 0.219
_refine_diff_density_min -0.248
_refine_diff_density_rms 0.041
_refine_ls_extinction_method none
_refine_ls_goodness_of_fit_ref 1.015
_refine_ls_hydrogen_treatment constr
_refine_ls_matrix_type full
_refine_ls_number_parameters 253
_refine_ls_number_reflns 3500
_refine_ls_number_restraints 0
_refine_ls_restrained_S_all 1.015
_refine_ls_R_factor_all 0.0357
_refine_ls_R_factor_gt 0.0300
_refine_ls_shift/su_max 0.001
_refine_ls_shift/su_mean 0.000
_refine_ls_structure_factor_coef Fsqd
_refine_ls_weighting_details 'w=1/[\s^2^(Fo^2^)+(0.0427P)^2^+0.6423P] where P=(Fo^2^+2Fc^2^)/3'
_refine_ls_weighting_scheme calc
_refine_ls_wR_factor_gt 0.0779
_refine_ls_wR_factor_ref 0.0819
_reflns_Friedel_coverage 0.000
_reflns_number_gt 3116
_reflns_number_total 3500
_reflns_threshold_expression 'I > 2\s(I)'
_cod_data_source_file c8qo00826d2.cif
_cod_data_source_block t_a
_cod_original_cell_volume 1916.3(9)
_cod_original_sg_symbol_H-M 'P 21/c'
_cod_database_code 1554421
_shelx_shelxl_version_number 2014/7
_shelx_space_group_comment
;
The symmetry employed for this shelxl refinement is uniquely defined
by the following loop, which should always be used as a source of
symmetry information in preference to the above space-group names.
They are only intended as comments.
;
_shelx_estimated_absorpt_t_min 0.727
_shelx_estimated_absorpt_t_max 0.778

loop_
_space_group_symop_operation_xyz
'x, y, z'
'-x, y+1/2, -z+1/2'
'-x, -y, -z'
'x, -y-1/2, z-1/2'

loop_
_atom_site_label
_atom_site_type_symbol
_atom_site_fract_x
_atom_site_fract_y
_atom_site_fract_z
_atom_site_U_iso_or_equiv
_atom_site_adp_type
_atom_site_occupancy
_atom_site_site_symmetry_order
_atom_site_calc_flag
_atom_site_refinement_flags_posn
_atom_site_refinement_flags_adp
Cl1 Cl 0.13112(7) 0.41821(2) 0.51130(2) 0.03737(12) Uani 1 1 d . .
C1 C 0.1002(2) 0.32597(7) 0.88142(7) 0.0280(3) Uani 1 1 d . .
N1 N 0.1263(2) 0.39516(6) 0.89756(6) 0.0286(3) Uani 1 1 d . .
O1 O 0.67465(16) 0.56465(5) 0.84782(5) 0.0306(2) Uani 1 1 d . .
N2 N 0.47682(18) 0.60433(5) 0.81914(6) 0.0247(2) Uani 1 1 d . .
C2 C -0.0885(3) 0.28954(8) 0.91476(8) 0.0356(3) Uani 1 1 d . .
H2 H -0.1932 0.3127 0.9478 0.043 Uiso 1 1 calc R U
C5 C 0.2197(3) 0.21882(8) 0.81908(8) 0.0374(3) Uani 1 1 d . .
H5 H 0.3245 0.1943 0.7872 0.045 Uiso 1 1 calc R U
C4 C 0.0344(3) 0.18529(8) 0.85201(8) 0.0401(4) Uani 1 1 d . .
H4 H 0.0107 0.1375 0.8426 0.048 Uiso 1 1 calc R U
C3 C -0.1205(3) 0.22082(8) 0.89945(9) 0.0404(4) Uani 1 1 d . .
H3 H -0.2495 0.1969 0.9213 0.048 Uiso 1 1 calc R U
C6 C 0.2548(2) 0.29023(7) 0.83263(8) 0.0305(3) Uani 1 1 d . .
C7 C 0.4418(3) 0.32793(7) 0.80035(8) 0.0338(3) Uani 1 1 d . .
H7 H 0.5489 0.3060 0.7671 0.041 Uiso 1 1 calc R U
C8 C 0.4669(2) 0.39587(7) 0.81735(8) 0.0322(3) Uani 1 1 d . .
H8 H 0.5932 0.4217 0.7965 0.039 Uiso 1 1 calc R U
C9 C 0.3043(2) 0.42822(7) 0.86636(7) 0.0272(3) Uani 1 1 d . .
C10 C 0.3300(2) 0.50394(7) 0.88532(7) 0.0282(3) Uani 1 1 d . .
H10 H 0.2206 0.5151 0.9276 0.034 Uiso 1 1 calc R U
C11 C 0.2765(2) 0.55560(7) 0.81711(7) 0.0239(3) Uani 1 1 d . .
H11 H 0.1280 0.5816 0.8283 0.029 Uiso 1 1 calc R U
C12 C 0.5836(3) 0.52487(7) 0.91014(8) 0.0346(3) Uani 1 1 d . .
H12A H 0.5814 0.5529 0.9572 0.042 Uiso 1 1 calc R U
H12B H 0.6831 0.4835 0.9197 0.042 Uiso 1 1 calc R U
C13 C 0.2463(2) 0.52260(6) 0.73936(7) 0.0235(3) Uani 1 1 d . .
C14 C 0.0403(2) 0.48500(7) 0.72318(8) 0.0287(3) Uani 1 1 d . .
H14 H -0.0777 0.4813 0.7607 0.034 Uiso 1 1 calc R U
C15 C 0.0039(2) 0.45289(7) 0.65352(8) 0.0308(3) Uani 1 1 d . .
H15 H -0.1374 0.4274 0.6432 0.037 Uiso 1 1 calc R U
C16 C 0.1762(2) 0.45846(7) 0.59930(7) 0.0283(3) Uani 1 1 d . .
C17 C 0.3803(2) 0.49644(7) 0.61294(7) 0.0307(3) Uani 1 1 d . .
H17 H 0.4961 0.5007 0.5747 0.037 Uiso 1 1 calc R U
C18 C 0.4145(2) 0.52844(7) 0.68323(7) 0.0274(3) Uani 1 1 d . .
H18 H 0.5547 0.5546 0.6929 0.033 Uiso 1 1 calc R U
C19 C 0.4473(2) 0.66718(7) 0.86038(7) 0.0247(3) Uani 1 1 d . .
C20 C 0.2460(2) 0.70706(7) 0.84410(8) 0.0305(3) Uani 1 1 d . .
H20 H 0.1256 0.6901 0.8102 0.037 Uiso 1 1 calc R U
C21 C 0.2215(3) 0.77140(7) 0.87729(9) 0.0348(3) Uani 1 1 d . .
H21 H 0.0831 0.7981 0.8667 0.042 Uiso 1 1 calc R U
C22 C 0.3977(3) 0.79701(7) 0.92584(8) 0.0353(3) Uani 1 1 d . .
H22 H 0.3823 0.8416 0.9476 0.042 Uiso 1 1 calc R U
C23 C 0.5962(3) 0.75732(8) 0.94244(9) 0.0367(3) Uani 1 1 d . .
H23 H 0.7157 0.7745 0.9765 0.044 Uiso 1 1 calc R U
C24 C 0.6229(2) 0.69249(7) 0.90987(8) 0.0310(3) Uani 1 1 d . .
H24 H 0.7604 0.6656 0.9214 0.037 Uiso 1 1 calc R U

loop_
_atom_site_aniso_label
_atom_site_aniso_U_11
_atom_site_aniso_U_22
_atom_site_aniso_U_33
_atom_site_aniso_U_23
_atom_site_aniso_U_13
_atom_site_aniso_U_12
Cl1 0.0529(2) 0.02960(19) 0.02905(18) -0.00543(13) -0.01190(15) 0.00457(15)
C1 0.0301(7) 0.0274(7) 0.0261(6) 0.0059(5) -0.0052(5) -0.0007(5)
N1 0.0294(6) 0.0292(6) 0.0273(6) 0.0049(4) 0.0011(5) -0.0003(5)
O1 0.0226(5) 0.0309(5) 0.0382(5) -0.0045(4) -0.0008(4) 0.0025(4)
N2 0.0219(5) 0.0245(6) 0.0277(5) -0.0022(4) 0.0002(4) -0.0011(4)
C2 0.0339(7) 0.0374(8) 0.0354(7) 0.0086(6) -0.0001(6) -0.0038(6)
C5 0.0511(9) 0.0289(7) 0.0319(7) -0.0007(6) -0.0046(6) 0.0005(7)
C4 0.0569(10) 0.0275(7) 0.0352(8) 0.0045(6) -0.0120(7) -0.0092(7)
C3 0.0420(8) 0.0388(8) 0.0400(8) 0.0121(7) -0.0064(7) -0.0125(7)
C6 0.0343(7) 0.0293(7) 0.0276(7) 0.0042(5) -0.0050(5) 0.0003(6)
C7 0.0347(7) 0.0329(8) 0.0339(7) 0.0022(6) 0.0047(6) 0.0049(6)
C8 0.0296(7) 0.0308(7) 0.0364(7) 0.0047(6) 0.0051(6) -0.0013(6)
C9 0.0268(6) 0.0285(7) 0.0263(6) 0.0052(5) -0.0017(5) -0.0014(5)
C10 0.0318(7) 0.0285(7) 0.0244(6) 0.0009(5) 0.0019(5) -0.0011(5)
C11 0.0223(6) 0.0227(6) 0.0269(6) -0.0004(5) 0.0018(5) -0.0019(5)
C12 0.0387(8) 0.0293(7) 0.0352(7) 0.0023(6) -0.0094(6) -0.0017(6)
C13 0.0238(6) 0.0202(6) 0.0264(6) 0.0011(5) -0.0024(5) 0.0021(5)
C14 0.0248(6) 0.0283(7) 0.0330(7) -0.0016(5) 0.0008(5) -0.0024(5)
C15 0.0279(7) 0.0261(7) 0.0380(7) -0.0021(6) -0.0069(6) -0.0025(5)
C16 0.0367(7) 0.0223(6) 0.0256(6) -0.0008(5) -0.0086(5) 0.0056(5)
C17 0.0329(7) 0.0342(8) 0.0251(7) 0.0011(5) 0.0009(5) 0.0001(6)
C18 0.0260(6) 0.0287(7) 0.0273(7) 0.0001(5) -0.0018(5) -0.0037(5)
C19 0.0268(6) 0.0242(6) 0.0232(6) -0.0003(5) 0.0043(5) -0.0039(5)
C20 0.0298(7) 0.0284(7) 0.0331(7) -0.0002(5) -0.0035(5) -0.0021(6)
C21 0.0343(7) 0.0273(7) 0.0427(8) 0.0003(6) 0.0012(6) 0.0024(6)
C22 0.0411(8) 0.0254(7) 0.0396(8) -0.0063(6) 0.0042(6) -0.0028(6)
C23 0.0369(8) 0.0324(8) 0.0406(8) -0.0084(6) -0.0049(6) -0.0057(6)
C24 0.0263(7) 0.0294(7) 0.0373(7) -0.0038(6) -0.0018(6) -0.0022(5)

loop_
_atom_type_symbol
_atom_type_description
_atom_type_scat_dispersion_real
_atom_type_scat_dispersion_imag
_atom_type_scat_source
C C 0.0181 0.0091 'International Tables Vol C Tables 4.2.6.8 and 6.1.1.4'
H H 0.0000 0.0000 'International Tables Vol C Tables 4.2.6.8 and 6.1.1.4'
N N 0.0311 0.0180 'International Tables Vol C Tables 4.2.6.8 and 6.1.1.4'
O O 0.0492 0.0322 'International Tables Vol C Tables 4.2.6.8 and 6.1.1.4'
Cl Cl 0.3639 0.7018 'International Tables Vol C Tables 4.2.6.8 and 6.1.1.4'

loop_
_geom_angle_atom_site_label_1
_geom_angle_atom_site_label_2
_geom_angle_atom_site_label_3
_geom_angle
N1 C1 C2 118.58(13)
N1 C1 C6 122.45(12)
C2 C1 C6 118.97(13)
C9 N1 C1 117.73(12)
N2 O1 C12 105.45(10)
C19 N2 O1 112.18(10)
C19 N2 C11 117.48(10)
O1 N2 C11 104.62(9)
C3 C2 C1 120.06(15)
C3 C2 H2 120.0
C1 C2 H2 120.0
C4 C5 C6 119.82(15)
C4 C5 H5 120.1
C6 C5 H5 120.1
C5 C4 C3 120.60(14)
C5 C4 H4 119.7
C3 C4 H4 119.7
C2 C3 C4 120.93(14)
C2 C3 H3 119.5
C4 C3 H3 119.5
C7 C6 C1 117.67(13)
C7 C6 C5 122.72(14)
C1 C6 C5 119.60(13)
C8 C7 C6 119.27(13)
C8 C7 H7 120.4
C6 C7 H7 120.4
C7 C8 C9 119.85(13)
C7 C8 H8 120.1
C9 C8 H8 120.1
N1 C9 C8 123.03(13)
N1 C9 C10 116.71(12)
C8 C9 C10 120.26(12)
C9 C10 C12 113.72(12)
C9 C10 C11 115.55(11)
C12 C10 C11 101.91(11)
C9 C10 H10 108.4
C12 C10 H10 108.4
C11 C10 H10 108.4
N2 C11 C13 111.26(10)
N2 C11 C10 104.80(10)
C13 C11 C10 115.49(11)
N2 C11 H11 108.3
C13 C11 H11 108.3
C10 C11 H11 108.3
O1 C12 C10 105.65(11)
O1 C12 H12A 110.6
C10 C12 H12A 110.6
O1 C12 H12B 110.6
C10 C12 H12B 110.6
H12A C12 H12B 108.7
C18 C13 C14 118.43(12)
C18 C13 C11 122.89(12)
C14 C13 C11 118.68(11)
C15 C14 C13 121.38(13)
C15 C14 H14 119.3
C13 C14 H14 119.3
C16 C15 C14 118.93(13)
C16 C15 H15 120.5
C14 C15 H15 120.5
C15 C16 C17 121.16(12)
C15 C16 Cl1 119.14(11)
C17 C16 Cl1 119.68(11)
C16 C17 C18 119.27(13)
C16 C17 H17 120.4
C18 C17 H17 120.4
C13 C18 C17 120.80(12)
C13 C18 H18 119.6
C17 C18 H18 119.6
C24 C19 C20 119.63(12)
C24 C19 N2 121.89(12)
C20 C19 N2 118.16(12)
C21 C20 C19 120.06(13)
C21 C20 H20 120.0
C19 C20 H20 120.0
C22 C21 C20 120.36(14)
C22 C21 H21 119.8
C20 C21 H21 119.8
C23 C22 C21 119.60(13)
C23 C22 H22 120.2
C21 C22 H22 120.2
C22 C23 C24 120.75(14)
C22 C23 H23 119.6
C24 C23 H23 119.6
C19 C24 C23 119.60(13)
C19 C24 H24 120.2
C23 C24 H24 120.2

loop_
_geom_bond_atom_site_label_1
_geom_bond_atom_site_label_2
_geom_bond_distance
Cl1 C16 1.7450(14)
C1 N1 1.3780(18)
C1 C2 1.414(2)
C1 C6 1.417(2)
N1 C9 1.3198(18)
O1 N2 1.4348(15)
O1 C12 1.4431(18)
N2 C19 1.4292(17)
N2 C11 1.4707(17)
C2 C3 1.370(2)
C2 H2 0.9500
C5 C4 1.368(2)
C5 C6 1.418(2)
C5 H5 0.9500
C4 C3 1.401(2)
C4 H4 0.9500
C3 H3 0.9500
C6 C7 1.411(2)
C7 C8 1.357(2)
C7 H7 0.9500
C8 C9 1.417(2)
C8 H8 0.9500
C9 C10 1.5114(19)
C10 C12 1.537(2)
C10 C11 1.5852(18)
C10 H10 1.0000
C11 C13 1.5143(18)
C11 H11 1.0000
C12 H12A 0.9900
C12 H12B 0.9900
C13 C18 1.3876(19)
C13 C14 1.3931(19)
C14 C15 1.384(2)
C14 H14 0.9500
C15 C16 1.379(2)
C15 H15 0.9500
C16 C17 1.380(2)
C17 C18 1.3912(19)
C17 H17 0.9500
C18 H18 0.9500
C19 C24 1.3905(19)
C19 C20 1.396(2)
C20 C21 1.385(2)
C20 H20 0.9500
C21 C22 1.385(2)
C21 H21 0.9500
C22 C23 1.382(2)
C22 H22 0.9500
C23 C24 1.391(2)
C23 H23 0.9500
C24 H24 0.9500

loop_
_geom_torsion_atom_site_label_1
_geom_torsion_atom_site_label_2
_geom_torsion_atom_site_label_3
_geom_torsion_atom_site_label_4
_geom_torsion
C2 C1 N1 C9 179.53(12)
C6 C1 N1 C9 -0.61(19)
C12 O1 N2 C19 85.03(12)
C12 O1 N2 C11 -43.39(12)
N1 C1 C2 C3 179.52(13)
C6 C1 C2 C3 -0.3(2)
C6 C5 C4 C3 -0.4(2)
C1 C2 C3 C4 1.2(2)
C5 C4 C3 C2 -0.9(2)
N1 C1 C6 C7 0.30(19)
C2 C1 C6 C7 -179.84(12)
N1 C1 C6 C5 179.28(12)
C2 C1 C6 C5 -0.86(19)
C4 C5 C6 C7 -179.86(13)
C4 C5 C6 C1 1.2(2)
C1 C6 C7 C8 0.4(2)
C5 C6 C7 C8 -178.56(14)
C6 C7 C8 C9 -0.7(2)
C1 N1 C9 C8 0.25(19)
C1 N1 C9 C10 -179.64(11)
C7 C8 C9 N1 0.4(2)
C7 C8 C9 C10 -179.68(13)
N1 C9 C10 C12 131.21(13)
C8 C9 C10 C12 -48.68(17)
N1 C9 C10 C11 -111.41(13)
C8 C9 C10 C11 68.70(16)
C19 N2 C11 C13 140.52(11)
O1 N2 C11 C13 -94.34(11)
C19 N2 C11 C10 -93.99(12)
O1 N2 C11 C10 31.14(12)
C9 C10 C11 N2 -132.40(12)
C12 C10 C11 N2 -8.59(13)
C9 C10 C11 C13 -9.62(16)
C12 C10 C11 C13 114.20(12)
N2 O1 C12 C10 37.36(13)
C9 C10 C12 O1 108.31(12)
C11 C10 C12 O1 -16.73(13)
N2 C11 C13 C18 11.27(17)
C10 C11 C13 C18 -108.01(14)
N2 C11 C13 C14 -168.39(11)
C10 C11 C13 C14 72.33(15)
C18 C13 C14 C15 1.2(2)
C11 C13 C14 C15 -179.14(12)
C13 C14 C15 C16 0.0(2)
C14 C15 C16 C17 -1.3(2)
C14 C15 C16 Cl1 -179.89(10)
C15 C16 C17 C18 1.3(2)
Cl1 C16 C17 C18 179.90(10)
C14 C13 C18 C17 -1.17(19)
C11 C13 C18 C17 179.17(12)
C16 C17 C18 C13 -0.1(2)
O1 N2 C19 C24 13.58(16)
C11 N2 C19 C24 134.87(13)
O1 N2 C19 C20 -172.94(10)
C11 N2 C19 C20 -51.66(16)
C24 C19 C20 C21 -0.2(2)
N2 C19 C20 C21 -173.79(12)
C19 C20 C21 C22 1.0(2)
C20 C21 C22 C23 -1.5(2)
C21 C22 C23 C24 1.2(2)
C20 C19 C24 C23 -0.1(2)
N2 C19 C24 C23 173.25(12)
C22 C23 C24 C19 -0.4(2)
